data_4333795
loop_
_publ_author_name
'Wei-Chih Lee'
'Jeremiah M. Sears'
'Raphel A. Enow'
'Kelly Eads'
'Donald A. Krogstad'
'Brian J. Frost'

_publ_contact_author_address
; 
Department of Chemistry
University of Nevada
Reno NV 89557 USA 
;
_publ_contact_author_email frost@unr.edu
_publ_contact_author_fax +1-775-784-1993
_publ_contact_author_name 'Brian J. Frost'
_publ_contact_author_phone +1-775-784-6804
_publ_section_title
;
 Hemilabile \b-Aminophosphine Ligands Derived from
 1,3,5-Triaza-7-phosphaadamantane: Application in Aqueous Ruthenium
 Catalyzed Nitrile Hydration
;
_journal_name_full 'Inorganic Chemistry'
_journal_page_first 1737
_journal_page_last 1746
_journal_paper_doi 10.1021/ic301160x
_journal_volume 52
_journal_year 2013
_chemical_formula_sum 'C28 H35 Cl4 N4 O P Ru'
_chemical_formula_weight 717.44
_chemical_name_systematic
; 
 ? 
;
_space_group_IT_number 61
_symmetry_cell_setting orthorhombic
_symmetry_space_group_name_Hall '-P 2ac 2ab'
_symmetry_space_group_name_H-M 'P b c a'
_atom_sites_solution_hydrogens geom
_atom_sites_solution_primary direct
_atom_sites_solution_secondary difmap
_audit_creation_method SHELXL-97
_cell_angle_alpha 90.00
_cell_angle_beta 90.00
_cell_angle_gamma 90.00
_cell_formula_units_Z 8
_cell_length_a 12.4130(2)
_cell_length_b 20.2421(3)
_cell_length_c 23.4850(4)
_cell_measurement_reflns_used 9638
_cell_measurement_temperature 100(2)
_cell_measurement_theta_max 27.11
_cell_measurement_theta_min 2.39
_cell_volume 5900.96(16)
_computing_cell_refinement 'Bruker SAINT'
_computing_data_collection 'Bruker APEX2'
_computing_data_reduction 'Bruker SAINT'
_computing_molecular_graphics 'Bruker SHELXTL'
_computing_publication_material 'Bruker SHELXTL'
_computing_structure_refinement 'SHELXL-97 (Sheldrick, 2008)'
_computing_structure_solution 'SHELXS-97 (Sheldrick, 2008)'
_diffrn_ambient_temperature 100(2)
_diffrn_measured_fraction_theta_full 0.995
_diffrn_measured_fraction_theta_max 0.995
_diffrn_measurement_device_type 'CCD area detector'
_diffrn_measurement_method 'phi and omega scans'
_diffrn_radiation_monochromator graphite
_diffrn_radiation_source 'fine-focus sealed tube'
_diffrn_radiation_type MoK\a
_diffrn_radiation_wavelength 0.71073
_diffrn_reflns_av_R_equivalents 0.0716
_diffrn_reflns_av_sigmaI/netI 0.0405
_diffrn_reflns_limit_h_max 15
_diffrn_reflns_limit_h_min -15
_diffrn_reflns_limit_k_max 26
_diffrn_reflns_limit_k_min -26
_diffrn_reflns_limit_l_max 30
_diffrn_reflns_limit_l_min -30
_diffrn_reflns_number 74290
_diffrn_reflns_theta_full 27.57
_diffrn_reflns_theta_max 27.57
_diffrn_reflns_theta_min 1.73
_exptl_absorpt_coefficient_mu 0.978
_exptl_absorpt_correction_T_max 0.9500
_exptl_absorpt_correction_T_min 0.8608
_exptl_absorpt_correction_type multi-scan
_exptl_crystal_colour orange
_exptl_crystal_density_diffrn 1.615
_exptl_crystal_description plate
_exptl_crystal_F_000 2928
_exptl_crystal_size_max 0.16
_exptl_crystal_size_mid 0.10
_exptl_crystal_size_min 0.05
_refine_diff_density_max 0.692
_refine_diff_density_min -0.800
_refine_diff_density_rms 0.101
_refine_ls_extinction_method none
_refine_ls_goodness_of_fit_ref 1.057
_refine_ls_hydrogen_treatment mixed
_refine_ls_matrix_type full
_refine_ls_number_parameters 368
_refine_ls_number_reflns 6797
_refine_ls_number_restraints 9
_refine_ls_restrained_S_all 1.072
_refine_ls_R_factor_all 0.0578
_refine_ls_R_factor_gt 0.0381
_refine_ls_shift/su_max 0.001
_refine_ls_shift/su_mean 0.000
_refine_ls_structure_factor_coef Fsqd
_refine_ls_weighting_details 'calc w=1/[\s^2^(Fo^2^)+(0.0292P)^2^+9.2385P] where P=(Fo^2^+2Fc^2^)/3'
_refine_ls_weighting_scheme calc
_refine_ls_wR_factor_gt 0.0764
_refine_ls_wR_factor_ref 0.0848
_reflns_number_gt 5302
_reflns_number_total 6797
_reflns_threshold_expression >2sigma(I)
_cod_data_source_file ic301160x_si_002_4.cif
_cod_data_source_block bjf410
_cod_database_code 4333795

loop_
_symmetry_equiv_pos_as_xyz
'x, y, z'
'-x+1/2, -y, z+1/2'
'-x, y+1/2, -z+1/2'
'x+1/2, -y+1/2, -z'
'-x, -y, -z'
'x-1/2, y, -z-1/2'
'x, -y-1/2, z-1/2'
'-x-1/2, y-1/2, z'

loop_
_atom_site_label
_atom_site_type_symbol
_atom_site_fract_x
_atom_site_fract_y
_atom_site_fract_z
_atom_site_U_iso_or_equiv
_atom_site_adp_type
_atom_site_occupancy
_atom_site_symmetry_multiplicity
_atom_site_calc_flag
_atom_site_refinement_flags
_atom_site_disorder_assembly
_atom_site_disorder_group
Ru1 Ru 0.801861(19) 0.007240(10) 0.686890(9) 0.01327(7) Uani 1 1 d . . .
P1 P 0.80425(6) -0.09258(3) 0.73216(3) 0.01360(16) Uani 1 1 d . . .
Cl1 Cl 0.97673(6) -0.01871(3) 0.64972(3) 0.01819(15) Uani 1 1 d . . .
N2 N 0.7448(2) -0.18999(11) 0.80548(10) 0.0188(5) Uani 1 1 d . . .
O1 O 0.52343(18) -0.29698(10) 0.47330(9) 0.0254(5) Uani 1 1 d . . .
N3 N 0.9102(2) -0.20948(11) 0.75019(11) 0.0186(5) Uani 1 1 d . . .
C3 C 0.9299(2) -0.13988(13) 0.73563(13) 0.0173(6) Uani 1 1 d . . .
H3A H 0.9670 -0.1375 0.6984 0.021 Uiso 1 1 calc R . .
H3B H 0.9779 -0.1200 0.7646 0.021 Uiso 1 1 calc R . .
N4 N 0.7274(2) -0.05635(12) 0.61970(10) 0.0163(5) Uani 1 1 d D . .
H4C H 0.6607(16) -0.0519(15) 0.6276(13) 0.020 Uiso 1 1 d D . .
N1 N 0.7320(2) -0.21660(11) 0.70304(10) 0.0179(5) Uani 1 1 d . . .
C5 C 0.8441(2) -0.24038(14) 0.70598(13) 0.0207(7) Uani 1 1 d . . .
H5A H 0.8430 -0.2887 0.7126 0.025 Uiso 1 1 calc R . .
H5B H 0.8787 -0.2327 0.6686 0.025 Uiso 1 1 calc R . .
C7 C 0.7512(3) -0.12967(13) 0.62447(12) 0.0156(6) Uani 1 1 d . . .
H7A H 0.8303 -0.1365 0.6188 0.019 Uiso 1 1 calc R . .
C22 C 0.8517(3) 0.11589(13) 0.68510(14) 0.0219(7) Uani 1 1 d . . .
C6 C 0.8554(3) -0.21515(14) 0.80529(13) 0.0204(7) Uani 1 1 d . . .
H6A H 0.8543 -0.2622 0.8167 0.024 Uiso 1 1 calc R . .
H6B H 0.8976 -0.1907 0.8342 0.024 Uiso 1 1 calc R . .
C15 C 0.7408(3) -0.03047(14) 0.56230(12) 0.0189(6) Uani 1 1 d . . .
C11 C 0.5836(3) -0.25766(14) 0.50843(12) 0.0204(7) Uani 1 1 d . . .
C8 C 0.6915(2) -0.17216(14) 0.58223(12) 0.0174(6) Uani 1 1 d . . .
C27 C 0.8598(3) 0.08787(14) 0.74053(13) 0.0215(7) Uani 1 1 d . . .
H27A H 0.9322 0.0842 0.7590 0.026 Uiso 1 1 calc R . .
C4 C 0.6852(3) -0.22376(14) 0.76028(12) 0.0185(6) Uani 1 1 d . . .
H4A H 0.6106 -0.2064 0.7596 0.022 Uiso 1 1 calc R . .
H4B H 0.6811 -0.2714 0.7697 0.022 Uiso 1 1 calc R . .
C1 C 0.7232(2) -0.14681(13) 0.68648(12) 0.0159(6) Uani 1 1 d . . .
H1A H 0.6462 -0.1339 0.6923 0.019 Uiso 1 1 calc R . .
C17 C 0.6680(3) 0.03226(16) 0.48444(14) 0.0328(9) Uani 1 1 d . . .
H17A H 0.6115 0.0578 0.4684 0.039 Uiso 1 1 calc R . .
C9 C 0.5795(3) -0.17116(15) 0.57833(13) 0.0210(7) Uani 1 1 d . . .
H9A H 0.5397 -0.1411 0.6011 0.025 Uiso 1 1 calc R . .
C12 C 0.6944(3) -0.25933(15) 0.51197(13) 0.0227(7) Uani 1 1 d . . .
H12A H 0.7343 -0.2897 0.4895 0.027 Uiso 1 1 calc R . .
C18 C 0.7605(3) 0.02066(17) 0.45358(14) 0.0345(9) Uani 1 1 d . . .
H18A H 0.7678 0.0384 0.4163 0.041 Uiso 1 1 calc R . .
C10 C 0.5255(3) -0.21322(15) 0.54185(13) 0.0230(7) Uani 1 1 d . . .
H10A H 0.4492 -0.2119 0.5395 0.028 Uiso 1 1 calc R . .
C25 C 0.6719(3) 0.05173(14) 0.73689(13) 0.0218(7) Uani 1 1 d . . .
H25A H 0.6130 0.0234 0.7525 0.026 Uiso 1 1 calc R . .
C2 C 0.7430(3) -0.11760(13) 0.80033(12) 0.0171(6) Uani 1 1 d . . .
H2A H 0.7835 -0.0976 0.8323 0.021 Uiso 1 1 calc R . .
H2B H 0.6677 -0.1016 0.8022 0.021 Uiso 1 1 calc R . .
C23 C 0.7550(3) 0.10894(13) 0.65520(13) 0.0214(7) Uani 1 1 d . . .
H23A H 0.7540 0.1177 0.6133 0.026 Uiso 1 1 calc R . .
C14 C 0.5814(3) -0.33665(16) 0.43380(15) 0.0307(8) Uani 1 1 d . . .
H14A H 0.5307 -0.3628 0.4111 0.046 Uiso 1 1 calc R . .
H14B H 0.6299 -0.3663 0.4545 0.046 Uiso 1 1 calc R . .
H14C H 0.6237 -0.3081 0.4085 0.046 Uiso 1 1 calc R . .
C26 C 0.7702(3) 0.05751(14) 0.76646(13) 0.0213(7) Uani 1 1 d . . .
H26A H 0.7801 0.0332 0.8031 0.026 Uiso 1 1 calc R . .
C20 C 0.8329(3) -0.04198(16) 0.53105(13) 0.0256(7) Uani 1 1 d . . .
H20A H 0.8898 -0.0674 0.5469 0.031 Uiso 1 1 calc R . .
C19 C 0.8423(3) -0.01646(17) 0.47658(14) 0.0338(8) Uani 1 1 d . . .
H19A H 0.9056 -0.0247 0.4550 0.041 Uiso 1 1 calc R . .
C16 C 0.6575(3) 0.00651(14) 0.53906(13) 0.0233(7) Uani 1 1 d . . .
H16A H 0.5937 0.0142 0.5604 0.028 Uiso 1 1 calc R . .
C24 C 0.6662(3) 0.07478(13) 0.68073(14) 0.0219(7) Uani 1 1 d . . .
H24A H 0.6029 0.0624 0.6566 0.026 Uiso 1 1 calc R . .
C21 C 0.9474(3) 0.14875(16) 0.65892(17) 0.0355(9) Uani 1 1 d . . .
H21A H 0.9445 0.1963 0.6666 0.053 Uiso 1 1 calc R . .
H21B H 0.9470 0.1412 0.6177 0.053 Uiso 1 1 calc R . .
H21C H 1.0134 0.1303 0.6753 0.053 Uiso 1 1 calc R . .
C13 C 0.7473(3) -0.21643(15) 0.54859(13) 0.0231(7) Uani 1 1 d . . .
H13A H 0.8237 -0.2175 0.5506 0.028 Uiso 1 1 calc R . .
Cl2 Cl 0.46888(6) -0.02985(3) 0.65274(3) 0.02097(16) Uani 1 1 d . . .
C28 C 0.6360(3) -0.12231(17) 0.41516(16) 0.0323(8) Uani 1 1 d D . .
H28A H 0.632(3) -0.1283(17) 0.4568(16) 0.039 Uiso 1 1 d . . .
H28B H 0.623(3) -0.0792(19) 0.4027(15) 0.039 Uiso 1 1 d . . .
Cl3A Cl 0.7675(3) -0.14739(17) 0.39317(13) 0.0367(5) Uani 0.827(15) 1 d PD A 1
Cl4A Cl 0.5378(3) -0.17033(11) 0.3802(2) 0.0444(8) Uani 0.827(15) 1 d PD A 1
Cl4B Cl 0.5141(8) -0.1644(6) 0.3980(7) 0.0444(8) Uani 0.173(15) 1 d PD A 2
Cl3B Cl 0.7462(9) -0.1603(6) 0.3846(5) 0.0367(5) Uani 0.173(15) 1 d PD A 2

loop_
_atom_site_aniso_label
_atom_site_aniso_U_11
_atom_site_aniso_U_22
_atom_site_aniso_U_33
_atom_site_aniso_U_23
_atom_site_aniso_U_13
_atom_site_aniso_U_12
Ru1 0.01205(14) 0.01259(11) 0.01517(12) -0.00079(8) -0.00024(10) 0.00033(9)
P1 0.0127(4) 0.0128(3) 0.0152(4) -0.0005(3) -0.0004(3) 0.0007(3)
Cl1 0.0149(4) 0.0187(3) 0.0210(4) -0.0011(3) 0.0037(3) -0.0003(3)
N2 0.0161(14) 0.0179(12) 0.0225(13) 0.0035(10) 0.0026(11) -0.0013(10)
O1 0.0217(13) 0.0273(11) 0.0273(12) -0.0103(9) -0.0030(10) -0.0047(10)
N3 0.0139(14) 0.0163(11) 0.0257(13) 0.0028(10) -0.0005(11) 0.0018(10)
C3 0.0133(17) 0.0157(13) 0.0229(16) -0.0001(11) 0.0019(12) 0.0014(12)
N4 0.0139(14) 0.0182(12) 0.0167(12) 0.0001(9) -0.0014(11) -0.0007(10)
N1 0.0179(15) 0.0112(11) 0.0245(13) -0.0007(9) -0.0003(11) -0.0012(10)
C5 0.0174(18) 0.0136(13) 0.0311(17) -0.0015(12) 0.0024(14) 0.0007(12)
C7 0.0136(16) 0.0154(13) 0.0177(14) -0.0022(11) -0.0009(12) 0.0003(12)
C22 0.0180(17) 0.0114(12) 0.0363(18) -0.0040(12) 0.0040(15) 0.0019(12)
C6 0.0181(18) 0.0198(14) 0.0231(16) 0.0051(12) -0.0012(13) 0.0006(12)
C15 0.0231(18) 0.0186(14) 0.0148(14) 0.0000(11) -0.0014(13) -0.0071(12)
C11 0.0220(18) 0.0201(14) 0.0192(15) -0.0027(11) -0.0023(13) -0.0045(13)
C8 0.0179(17) 0.0180(13) 0.0162(14) -0.0005(11) -0.0022(13) -0.0020(12)
C27 0.0201(19) 0.0174(13) 0.0269(17) -0.0078(12) -0.0050(14) 0.0051(13)
C4 0.0147(17) 0.0154(13) 0.0254(16) 0.0009(11) 0.0004(13) -0.0018(12)
C1 0.0141(17) 0.0146(13) 0.0189(15) 0.0014(11) -0.0004(12) -0.0013(11)
C17 0.042(2) 0.0287(17) 0.0274(18) 0.0094(14) -0.0165(17) -0.0084(16)
C9 0.0196(18) 0.0226(15) 0.0207(16) -0.0044(12) 0.0047(13) -0.0001(13)
C12 0.0197(18) 0.0220(15) 0.0263(17) -0.0079(12) -0.0016(14) 0.0004(13)
C18 0.047(3) 0.0384(19) 0.0181(16) 0.0067(14) -0.0065(17) -0.0220(18)
C10 0.0139(18) 0.0298(16) 0.0252(16) -0.0060(13) -0.0012(13) -0.0032(13)
C25 0.0200(19) 0.0151(13) 0.0303(18) -0.0023(12) 0.0078(14) 0.0029(12)
C2 0.0175(17) 0.0171(13) 0.0168(14) -0.0010(11) 0.0028(12) 0.0009(12)
C23 0.0254(19) 0.0150(13) 0.0237(16) 0.0009(12) -0.0027(14) 0.0035(13)
C14 0.030(2) 0.0251(16) 0.037(2) -0.0144(14) -0.0010(16) -0.0013(15)
C26 0.027(2) 0.0177(14) 0.0188(15) -0.0046(11) 0.0011(13) 0.0067(13)
C20 0.026(2) 0.0315(17) 0.0194(16) -0.0012(13) -0.0001(14) -0.0081(14)
C19 0.036(2) 0.043(2) 0.0229(17) -0.0009(15) 0.0038(16) -0.0159(17)
C16 0.0242(19) 0.0245(15) 0.0211(15) 0.0028(12) -0.0052(14) -0.0024(13)
C24 0.0203(18) 0.0133(13) 0.0321(18) -0.0029(12) -0.0037(14) 0.0048(12)
C21 0.026(2) 0.0199(16) 0.061(3) -0.0001(16) 0.0118(18) -0.0065(14)
C13 0.0162(18) 0.0276(16) 0.0257(17) -0.0018(13) 0.0024(14) 0.0003(13)
Cl2 0.0169(4) 0.0213(3) 0.0246(4) 0.0004(3) 0.0016(3) -0.0012(3)
C28 0.037(2) 0.0258(17) 0.034(2) 0.0008(15) -0.0068(17) 0.0024(16)
Cl3A 0.0468(9) 0.0342(10) 0.0291(8) -0.0078(6) 0.0016(7) 0.0068(8)
Cl4A 0.0503(12) 0.0275(6) 0.0553(17) 0.0055(8) -0.0235(12) -0.0036(7)
Cl4B 0.0503(12) 0.0275(6) 0.0553(17) 0.0055(8) -0.0235(12) -0.0036(7)
Cl3B 0.0468(9) 0.0342(10) 0.0291(8) -0.0078(6) 0.0016(7) 0.0068(8)

loop_
_atom_type_symbol
_atom_type_description
_atom_type_scat_dispersion_real
_atom_type_scat_dispersion_imag
_atom_type_scat_source
C C 0.0033 0.0016 'International Tables Vol C Tables 4.2.6.8 and 6.1.1.4'
H H 0.0000 0.0000 'International Tables Vol C Tables 4.2.6.8 and 6.1.1.4'
N N 0.0061 0.0033 'International Tables Vol C Tables 4.2.6.8 and 6.1.1.4'
O O 0.0106 0.0060 'International Tables Vol C Tables 4.2.6.8 and 6.1.1.4'
P P 0.1023 0.0942 'International Tables Vol C Tables 4.2.6.8 and 6.1.1.4'
Cl Cl 0.1484 0.1585 'International Tables Vol C Tables 4.2.6.8 and 6.1.1.4'
Ru Ru -1.2594 0.8363 'International Tables Vol C Tables 4.2.6.8 and 6.1.1.4'

loop_
_geom_angle_atom_site_label_1
_geom_angle_atom_site_label_2
_geom_angle_atom_site_label_3
_geom_angle
C26 Ru1 C24 67.73(12)
C26 Ru1 C27 37.84(12)
C24 Ru1 C27 79.84(12)
C26 Ru1 C25 37.75(12)
C24 Ru1 C25 37.46(11)
C27 Ru1 C25 68.03(12)
C26 Ru1 N4 143.62(11)
C24 Ru1 N4 89.72(11)
C27 Ru1 N4 166.77(10)
C25 Ru1 N4 108.12(11)
C26 Ru1 C23 79.03(11)
C24 Ru1 C23 37.59(12)
C27 Ru1 C23 66.10(11)
C25 Ru1 C23 67.25(11)
N4 Ru1 C23 100.67(10)
C26 Ru1 P1 90.94(8)
C24 Ru1 P1 126.70(9)
C27 Ru1 P1 112.86(8)
C25 Ru1 P1 97.11(8)
N4 Ru1 P1 79.90(6)
C23 Ru1 P1 163.87(9)
C26 Ru1 C22 67.20(11)
C24 Ru1 C22 66.61(11)
C27 Ru1 C22 37.07(11)
C25 Ru1 C22 79.24(11)
N4 Ru1 C22 130.76(10)
C23 Ru1 C22 35.77(11)
P1 Ru1 C22 148.96(9)
C26 Ru1 Cl1 125.59(9)
C24 Ru1 Cl1 144.56(9)
C27 Ru1 Cl1 94.32(9)
C25 Ru1 Cl1 162.26(9)
N4 Ru1 Cl1 89.48(7)
C23 Ru1 Cl1 108.17(9)
P1 Ru1 Cl1 87.93(3)
C22 Ru1 Cl1 87.66(8)
C3 P1 C1 100.38(13)
C3 P1 C2 99.73(14)
C1 P1 C2 96.73(13)
C3 P1 Ru1 119.62(10)
C1 P1 Ru1 104.48(9)
C2 P1 Ru1 129.96(9)
C4 N2 C6 108.0(2)
C4 N2 C2 113.4(2)
C6 N2 C2 111.1(2)
C11 O1 C14 116.4(3)
C5 N3 C6 109.4(2)
C5 N3 C3 109.7(2)
C6 N3 C3 110.9(2)
N3 C3 P1 111.7(2)
N3 C3 H3A 109.3
P1 C3 H3A 109.3
N3 C3 H3B 109.3
P1 C3 H3B 109.3
H3A C3 H3B 107.9
C15 N4 C7 113.5(2)
C15 N4 Ru1 113.54(17)
C7 N4 Ru1 115.51(17)
C15 N4 H4C 106(2)
C7 N4 H4C 106(2)
Ru1 N4 H4C 101(2)
C1 N1 C4 107.9(2)
C1 N1 C5 113.4(2)
C4 N1 C5 107.3(2)
N3 C5 N1 115.0(2)
N3 C5 H5A 108.5
N1 C5 H5A 108.5
N3 C5 H5B 108.5
N1 C5 H5B 108.5
H5A C5 H5B 107.5
C8 C7 N4 114.4(2)
C8 C7 C1 112.5(2)
N4 C7 C1 104.3(2)
C8 C7 H7A 108.4
N4 C7 H7A 108.4
C1 C7 H7A 108.4
C23 C22 C27 118.7(3)
C23 C22 C21 121.4(3)
C27 C22 C21 119.8(3)
C23 C22 Ru1 71.33(16)
C27 C22 Ru1 67.60(16)
C21 C22 Ru1 130.6(2)
N2 C6 N3 114.2(2)
N2 C6 H6A 108.7
N3 C6 H6A 108.7
N2 C6 H6B 108.7
N3 C6 H6B 108.7
H6A C6 H6B 107.6
C20 C15 C16 120.0(3)
C20 C15 N4 121.8(3)
C16 C15 N4 118.2(3)
O1 C11 C12 124.6(3)
O1 C11 C10 115.6(3)
C12 C11 C10 119.9(3)
C13 C8 C9 118.2(3)
C13 C8 C7 120.0(3)
C9 C8 C7 121.7(3)
C26 C27 C22 120.8(3)
C26 C27 Ru1 70.32(16)
C22 C27 Ru1 75.33(17)
C26 C27 H27A 119.3
C22 C27 H27A 119.3
Ru1 C27 H27A 119.3
N2 C4 N1 114.6(2)
N2 C4 H4A 108.6
N1 C4 H4A 108.6
N2 C4 H4B 108.6
N1 C4 H4B 108.6
H4A C4 H4B 107.6
N1 C1 C7 116.8(2)
N1 C1 P1 112.3(2)
C7 C1 P1 107.14(19)
N1 C1 H1A 106.7
C7 C1 H1A 106.7
P1 C1 H1A 106.7
C18 C17 C16 120.0(3)
C18 C17 H17A 120.0
C16 C17 H17A 120.0
C10 C9 C8 121.1(3)
C10 C9 H9A 119.5
C8 C9 H9A 119.5
C11 C12 C13 119.6(3)
C11 C12 H12A 120.2
C13 C12 H12A 120.2
C19 C18 C17 120.1(3)
C19 C18 H18A 119.9
C17 C18 H18A 119.9
C9 C10 C11 119.7(3)
C9 C10 H10A 120.1
C11 C10 H10A 120.1
C24 C25 C26 118.7(3)
C24 C25 Ru1 70.68(17)
C26 C25 Ru1 70.17(17)
C24 C25 H25A 120.0
C26 C25 H25A 120.0
Ru1 C25 H25A 120.0
N2 C2 P1 109.81(19)
N2 C2 H2A 109.7
P1 C2 H2A 109.7
N2 C2 H2B 109.7
P1 C2 H2B 109.7
H2A C2 H2B 108.2
C22 C23 C24 119.9(3)
C22 C23 Ru1 72.90(17)
C24 C23 Ru1 67.75(16)
C22 C23 H23A 119.2
C24 C23 H23A 119.2
Ru1 C23 H23A 119.2
O1 C14 H14A 109.5
O1 C14 H14B 109.5
H14A C14 H14B 109.5
O1 C14 H14C 109.5
H14A C14 H14C 109.5
H14B C14 H14C 109.5
C25 C26 C27 120.5(3)
C25 C26 Ru1 72.09(17)
C27 C26 Ru1 71.85(17)
C25 C26 H26A 119.3
C27 C26 H26A 119.3
Ru1 C26 H26A 119.3
C15 C20 C19 120.0(3)
C15 C20 H20A 120.0
C19 C20 H20A 120.0
C18 C19 C20 120.3(4)
C18 C19 H19A 119.8
C20 C19 H19A 119.8
C15 C16 C17 119.7(3)
C15 C16 H16A 120.2
C17 C16 H16A 120.2
C25 C24 C23 121.1(3)
C25 C24 Ru1 71.85(17)
C23 C24 Ru1 74.67(18)
C25 C24 H24A 119.3
C23 C24 H24A 119.3
Ru1 C24 H24A 119.3
C22 C21 H21A 109.5
C22 C21 H21B 109.5
H21A C21 H21B 109.5
C22 C21 H21C 109.5
H21A C21 H21C 109.5
H21B C21 H21C 109.5
C8 C13 C12 121.6(3)
C8 C13 H13A 119.2
C12 C13 H13A 119.2
Cl3B C28 Cl4A 96.2(4)
Cl3B C28 Cl4B 111.5(3)
Cl4A C28 Cl4B 17.1(4)
Cl3B C28 Cl3A 13.7(4)
Cl4A C28 Cl3A 109.9(2)
Cl4B C28 Cl3A 125.1(5)
Cl3B C28 H28A 113(2)
Cl4A C28 H28A 111(2)
Cl4B C28 H28A 97(2)
Cl3A C28 H28A 107(2)
Cl3B C28 H28B 115(2)
Cl4A C28 H28B 105(2)
Cl4B C28 H28B 103(2)
Cl3A C28 H28B 109(2)
H28A C28 H28B 115(3)

loop_
_geom_bond_atom_site_label_1
_geom_bond_atom_site_label_2
_geom_bond_distance
Ru1 C26 2.164(3)
Ru1 C24 2.174(3)
Ru1 C27 2.184(3)
Ru1 C25 2.189(3)
Ru1 N4 2.236(2)
Ru1 C23 2.265(3)
Ru1 P1 2.2833(7)
Ru1 C22 2.285(3)
Ru1 Cl1 2.3979(8)
P1 C3 1.832(3)
P1 C1 1.835(3)
P1 C2 1.843(3)
N2 C4 1.464(4)
N2 C6 1.464(4)
N2 C2 1.471(3)
O1 C11 1.368(3)
O1 C14 1.423(4)
N3 C5 1.464(4)
N3 C6 1.467(4)
N3 C3 1.470(3)
C3 H3A 0.9900
C3 H3B 0.9900
N4 C15 1.456(4)
N4 C7 1.517(3)
N4 H4C 0.854(18)
N1 C1 1.469(3)
N1 C4 1.472(4)
N1 C5 1.474(4)
C5 H5A 0.9900
C5 H5B 0.9900
C7 C8 1.508(4)
C7 C1 1.537(4)
C7 H7A 1.0000
C22 C23 1.397(5)
C22 C27 1.424(4)
C22 C21 1.494(4)
C6 H6A 0.9900
C6 H6B 0.9900
C15 C20 1.378(4)
C15 C16 1.388(4)
C11 C12 1.378(4)
C11 C10 1.395(4)
C8 C13 1.381(4)
C8 C9 1.393(4)
C27 C26 1.410(5)
C27 H27A 1.0000
C4 H4A 0.9900
C4 H4B 0.9900
C1 H1A 1.0000
C17 C18 1.378(5)
C17 C16 1.391(4)
C17 H17A 0.9500
C9 C10 1.381(4)
C9 H9A 0.9500
C12 C13 1.387(4)
C12 H12A 0.9500
C18 C19 1.373(5)
C18 H18A 0.9500
C10 H10A 0.9500
C25 C24 1.401(4)
C25 C26 1.408(5)
C25 H25A 1.0000
C2 H2A 0.9900
C2 H2B 0.9900
C23 C24 1.433(4)
C23 H23A 1.0000
C14 H14A 0.9800
C14 H14B 0.9800
C14 H14C 0.9800
C26 H26A 1.0000
C20 C19 1.385(4)
C20 H20A 0.9500
C19 H19A 0.9500
C16 H16A 0.9500
C24 H24A 1.0000
C21 H21A 0.9800
C21 H21B 0.9800
C21 H21C 0.9800
C13 H13A 0.9500
C28 Cl3B 1.725(6)
C28 Cl4A 1.763(4)
C28 Cl4B 1.783(6)
C28 Cl3A 1.785(4)
C28 H28A 0.99(4)
C28 H28B 0.93(4)

loop_
_geom_hbond_atom_site_label_D
_geom_hbond_atom_site_label_H
_geom_hbond_atom_site_label_A
_geom_hbond_distance_DH
_geom_hbond_distance_HA
_geom_hbond_distance_DA
_geom_hbond_angle_DHA
N4 H4C Cl2 0.854(18) 2.493(19) 3.345(3) 176(3)

loop_
_geom_torsion_atom_site_label_1
_geom_torsion_atom_site_label_2
_geom_torsion_atom_site_label_3
_geom_torsion_atom_site_label_4
_geom_torsion
C26 Ru1 P1 C3 -114.03(14)
C24 Ru1 P1 C3 -176.61(15)
C27 Ru1 P1 C3 -82.28(15)
C25 Ru1 P1 C3 -151.39(14)
N4 Ru1 P1 C3 101.38(13)
C23 Ru1 P1 C3 -165.1(3)
C22 Ru1 P1 C3 -70.45(19)
Cl1 Ru1 P1 C3 11.54(11)
C26 Ru1 P1 C1 134.82(13)
C24 Ru1 P1 C1 72.25(15)
C27 Ru1 P1 C1 166.58(14)
C25 Ru1 P1 C1 97.47(13)
N4 Ru1 P1 C1 -9.76(12)
C23 Ru1 P1 C1 83.7(3)
C22 Ru1 P1 C1 178.41(18)
Cl1 Ru1 P1 C1 -99.60(10)
C26 Ru1 P1 C2 22.84(16)
C24 Ru1 P1 C2 -39.74(17)
C27 Ru1 P1 C2 54.59(17)
C25 Ru1 P1 C2 -14.52(16)
N4 Ru1 P1 C2 -121.75(15)
C23 Ru1 P1 C2 -28.2(3)
C22 Ru1 P1 C2 66.4(2)
Cl1 Ru1 P1 C2 148.41(14)
C5 N3 C3 P1 62.0(3)
C6 N3 C3 P1 -59.0(3)
C1 P1 C3 N3 -49.4(2)
C2 P1 C3 N3 49.4(2)
Ru1 P1 C3 N3 -162.74(16)
C26 Ru1 N4 C15 127.3(2)
C24 Ru1 N4 C15 77.5(2)
C27 Ru1 N4 C15 39.9(6)
C25 Ru1 N4 C15 110.7(2)
C23 Ru1 N4 C15 41.4(2)
P1 Ru1 N4 C15 -155.0(2)
C22 Ru1 N4 C15 19.4(3)
Cl1 Ru1 N4 C15 -67.0(2)
C26 Ru1 N4 C7 -99.1(2)
C24 Ru1 N4 C7 -148.9(2)
C27 Ru1 N4 C7 173.4(4)
C25 Ru1 N4 C7 -115.7(2)
C23 Ru1 N4 C7 174.9(2)
P1 Ru1 N4 C7 -21.46(18)
C22 Ru1 N4 C7 152.99(19)
Cl1 Ru1 N4 C7 66.53(19)
C6 N3 C5 N1 53.2(3)
C3 N3 C5 N1 -68.7(3)
C1 N1 C5 N3 65.2(3)
C4 N1 C5 N3 -53.8(3)
C15 N4 C7 C8 -52.1(3)
Ru1 N4 C7 C8 174.28(19)
C15 N4 C7 C1 -175.5(2)
Ru1 N4 C7 C1 50.9(3)
C26 Ru1 C22 C23 -103.3(2)
C24 Ru1 C22 C23 -28.76(18)
C27 Ru1 C22 C23 -133.5(3)
C25 Ru1 C22 C23 -65.81(19)
N4 Ru1 C22 C23 38.9(2)
P1 Ru1 C22 C23 -151.72(16)
Cl1 Ru1 C22 C23 126.21(18)
C26 Ru1 C22 C27 30.13(19)
C24 Ru1 C22 C27 104.7(2)
C25 Ru1 C22 C27 67.65(19)
N4 Ru1 C22 C27 172.38(17)
C23 Ru1 C22 C27 133.5(3)
P1 Ru1 C22 C27 -18.3(3)
Cl1 Ru1 C22 C27 -100.33(18)
C26 Ru1 C22 C21 140.9(4)
C24 Ru1 C22 C21 -144.5(4)
C27 Ru1 C22 C21 110.8(4)
C25 Ru1 C22 C21 178.4(3)
N4 Ru1 C22 C21 -76.8(4)
C23 Ru1 C22 C21 -115.8(4)
P1 Ru1 C22 C21 92.5(3)
Cl1 Ru1 C22 C21 10.5(3)
C4 N2 C6 N3 55.1(3)
C2 N2 C6 N3 -70.0(3)
C5 N3 C6 N2 -53.5(3)
C3 N3 C6 N2 67.7(3)
C7 N4 C15 C20 -50.4(4)
Ru1 N4 C15 C20 84.1(3)
C7 N4 C15 C16 129.4(3)
Ru1 N4 C15 C16 -96.1(3)
C14 O1 C11 C12 -7.1(4)
C14 O1 C11 C10 172.4(3)
N4 C7 C8 C13 127.8(3)
C1 C7 C8 C13 -113.4(3)
N4 C7 C8 C9 -56.2(4)
C1 C7 C8 C9 62.6(4)
C23 C22 C27 C26 -4.2(4)
C21 C22 C27 C26 179.0(3)
Ru1 C22 C27 C26 -55.8(2)
C23 C22 C27 Ru1 51.6(2)
C21 C22 C27 Ru1 -125.2(3)
C24 Ru1 C27 C26 66.61(19)
C25 Ru1 C27 C26 29.48(18)
N4 Ru1 C27 C26 105.0(5)
C23 Ru1 C27 C26 103.4(2)
P1 Ru1 C27 C26 -59.08(18)
C22 Ru1 C27 C26 131.0(3)
Cl1 Ru1 C27 C26 -148.66(16)
C26 Ru1 C27 C22 -131.0(3)
C24 Ru1 C27 C22 -64.41(19)
C25 Ru1 C27 C22 -101.5(2)
N4 Ru1 C27 C22 -26.0(6)
C23 Ru1 C27 C22 -27.65(18)
P1 Ru1 C27 C22 169.90(15)
Cl1 Ru1 C27 C22 80.32(18)
C6 N2 C4 N1 -57.2(3)
C2 N2 C4 N1 66.5(3)
C1 N1 C4 N2 -66.3(3)
C5 N1 C4 N2 56.2(3)
C4 N1 C1 C7 -170.9(2)
C5 N1 C1 C7 70.4(3)
C4 N1 C1 P1 64.8(3)
C5 N1 C1 P1 -53.9(3)
C8 C7 C1 N1 51.7(4)
N4 C7 C1 N1 176.3(2)
C8 C7 C1 P1 178.7(2)
N4 C7 C1 P1 -56.7(3)
C3 P1 C1 N1 44.8(2)
C2 P1 C1 N1 -56.4(2)
Ru1 P1 C1 N1 169.27(18)
C3 P1 C1 C7 -84.8(2)
C2 P1 C1 C7 174.0(2)
Ru1 P1 C1 C7 39.7(2)
C13 C8 C9 C10 0.0(5)
C7 C8 C9 C10 -176.1(3)
O1 C11 C12 C13 179.1(3)
C10 C11 C12 C13 -0.4(5)
C16 C17 C18 C19 0.2(5)
C8 C9 C10 C11 0.2(5)
O1 C11 C10 C9 -179.5(3)
C12 C11 C10 C9 0.0(5)
C26 Ru1 C25 C24 131.9(3)
C27 Ru1 C25 C24 102.3(2)
N4 Ru1 C25 C24 -64.18(19)
C23 Ru1 C25 C24 30.07(18)
P1 Ru1 C25 C24 -145.83(17)
C22 Ru1 C25 C24 65.39(19)
Cl1 Ru1 C25 C24 108.5(3)
C24 Ru1 C25 C26 -131.9(3)
C27 Ru1 C25 C26 -29.54(17)
N4 Ru1 C25 C26 163.94(17)
C23 Ru1 C25 C26 -101.8(2)
P1 Ru1 C25 C26 82.29(17)
C22 Ru1 C25 C26 -66.49(19)
Cl1 Ru1 C25 C26 -23.4(4)
C4 N2 C2 P1 -60.3(3)
C6 N2 C2 P1 61.7(3)
C3 P1 C2 N2 -50.1(2)
C1 P1 C2 N2 51.7(2)
Ru1 P1 C2 N2 166.98(14)
C27 C22 C23 C24 0.7(4)
C21 C22 C23 C24 177.4(3)
Ru1 C22 C23 C24 50.6(2)
C27 C22 C23 Ru1 -49.9(2)
C21 C22 C23 Ru1 126.8(3)
C26 Ru1 C23 C22 66.03(19)
C24 Ru1 C23 C22 133.6(3)
C27 Ru1 C23 C22 28.59(18)
C25 Ru1 C23 C22 103.6(2)
N4 Ru1 C23 C22 -151.03(18)
P1 Ru1 C23 C22 118.4(3)
Cl1 Ru1 C23 C22 -58.05(19)
C26 Ru1 C23 C24 -67.59(19)
C27 Ru1 C23 C24 -105.0(2)
C25 Ru1 C23 C24 -29.98(18)
N4 Ru1 C23 C24 75.34(18)
P1 Ru1 C23 C24 -15.2(4)
C22 Ru1 C23 C24 -133.6(3)
Cl1 Ru1 C23 C24 168.33(16)
C24 C25 C26 C27 2.0(4)
Ru1 C25 C26 C27 55.3(2)
C24 C25 C26 Ru1 -53.2(2)
C22 C27 C26 C25 2.9(4)
Ru1 C27 C26 C25 -55.4(2)
C22 C27 C26 Ru1 58.2(2)
C24 Ru1 C26 C25 29.30(17)
C27 Ru1 C26 C25 131.8(3)
N4 Ru1 C26 C25 -26.3(3)
C23 Ru1 C26 C25 66.84(18)
P1 Ru1 C26 C25 -100.44(17)
C22 Ru1 C26 C25 102.2(2)
Cl1 Ru1 C26 C25 171.44(14)
C24 Ru1 C26 C27 -102.51(19)
C25 Ru1 C26 C27 -131.8(3)
N4 Ru1 C26 C27 -158.12(17)
C23 Ru1 C26 C27 -64.97(18)
P1 Ru1 C26 C27 127.75(17)
C22 Ru1 C26 C27 -29.56(17)
Cl1 Ru1 C26 C27 39.6(2)
C16 C15 C20 C19 0.2(5)
N4 C15 C20 C19 180.0(3)
C17 C18 C19 C20 -0.6(5)
C15 C20 C19 C18 0.4(5)
C20 C15 C16 C17 -0.6(4)
N4 C15 C16 C17 179.6(3)
C18 C17 C16 C15 0.4(5)
C26 C25 C24 C23 -5.5(4)
Ru1 C25 C24 C23 -58.5(2)
C26 C25 C24 Ru1 53.0(2)
C22 C23 C24 C25 4.2(4)
Ru1 C23 C24 C25 57.2(2)
C22 C23 C24 Ru1 -53.0(2)
C26 Ru1 C24 C25 -29.51(18)
C27 Ru1 C24 C25 -66.98(19)
N4 Ru1 C24 C25 121.19(18)
C23 Ru1 C24 C25 -130.8(3)
P1 Ru1 C24 C25 44.0(2)
C22 Ru1 C24 C25 -103.3(2)
Cl1 Ru1 C24 C25 -150.11(15)
C26 Ru1 C24 C23 101.2(2)
C27 Ru1 C24 C23 63.77(18)
C25 Ru1 C24 C23 130.8(3)
N4 Ru1 C24 C23 -108.06(18)
P1 Ru1 C24 C23 174.79(14)
C22 Ru1 C24 C23 27.45(17)
Cl1 Ru1 C24 C23 -19.4(3)
C9 C8 C13 C12 -0.4(5)
C7 C8 C13 C12 175.7(3)
C11 C12 C13 C8 0.6(5)
